data_7111623
loop_
_publ_author_name
'Lu, Erli'
'Li, Yuxue'
'Chen, Yaofeng'

_publ_section_title
;
 A scandium terminal imido complex: synthesis, structure and DFT studies
;
_journal_issue 25
_journal_name_full 'Chemical Communications'
_journal_page_first 4469
_journal_page_last 4471
_journal_paper_doi 10.1039/c002870c
_journal_volume 46
_journal_year 2010
_chemical_formula_sum 'C47 H69 N6 Sc'
_chemical_formula_weight 763.04
_chemical_name_systematic
;
?
;
_space_group_IT_number 15
_symmetry_cell_setting monoclinic
_symmetry_space_group_name_Hall '-C 2yc'
_symmetry_space_group_name_H-M 'C 1 2/c 1'
_atom_sites_solution_hydrogens geom
_atom_sites_solution_primary direct
_atom_sites_solution_secondary difmap
_audit_creation_method SHELXL-97
_cell_angle_alpha 90.00
_cell_angle_beta 105.936(3)
_cell_angle_gamma 90.00
_cell_formula_units_Z 8
_cell_length_a 25.451(4)
_cell_length_b 11.1475(16)
_cell_length_c 34.342(5)
_cell_measurement_reflns_used 1060
_cell_measurement_temperature 293(2)
_cell_measurement_theta_max 28.822
_cell_measurement_theta_min 4.332
_cell_volume 9369(2)
_computing_cell_refinement 'Bruker SMART'
_computing_data_collection 'Bruker SMART'
_computing_data_reduction 'Bruker SHELXTL'
_computing_molecular_graphics 'Bruker SHELXTL'
_computing_publication_material 'Bruker SHELXTL'
_computing_structure_refinement 'SHELXL-97 (Sheldrick, 1997)'
_computing_structure_solution 'SHELXS-97 (Sheldrick, 1990)'
_diffrn_ambient_temperature 293(2)
_diffrn_measured_fraction_theta_full 0.997
_diffrn_measured_fraction_theta_max 0.997
_diffrn_measurement_device_type 'CCD area detector'
_diffrn_measurement_method 'phi and omega scans'
_diffrn_radiation_monochromator graphite
_diffrn_radiation_source 'fine-focus sealed tube'
_diffrn_radiation_type MoK\a
_diffrn_radiation_wavelength 0.71073
_diffrn_reflns_av_R_equivalents 0.1539
_diffrn_reflns_av_sigmaI/netI 0.2545
_diffrn_reflns_limit_h_max 26
_diffrn_reflns_limit_h_min -30
_diffrn_reflns_limit_k_max 13
_diffrn_reflns_limit_k_min -13
_diffrn_reflns_limit_l_max 38
_diffrn_reflns_limit_l_min -41
_diffrn_reflns_number 24126
_diffrn_reflns_theta_full 25.50
_diffrn_reflns_theta_max 25.50
_diffrn_reflns_theta_min 1.66
_exptl_absorpt_coefficient_mu 0.193
_exptl_absorpt_correction_T_max 1.0000
_exptl_absorpt_correction_T_min 0.5426
_exptl_absorpt_correction_type empirical
_exptl_absorpt_process_details sadabs
_exptl_crystal_colour orange
_exptl_crystal_density_diffrn 1.082
_exptl_crystal_density_method 'not measured'
_exptl_crystal_description prismatic
_exptl_crystal_F_000 3312
_exptl_crystal_size_max 0.390
_exptl_crystal_size_mid 0.278
_exptl_crystal_size_min 0.151
_refine_diff_density_max 0.605
_refine_diff_density_min -0.287
_refine_diff_density_rms 0.054
_refine_ls_extinction_method none
_refine_ls_goodness_of_fit_ref 0.898
_refine_ls_hydrogen_treatment constr
_refine_ls_matrix_type full
_refine_ls_number_parameters 467
_refine_ls_number_reflns 8709
_refine_ls_number_restraints 11
_refine_ls_restrained_S_all 0.922
_refine_ls_R_factor_all 0.2281
_refine_ls_R_factor_gt 0.0759
_refine_ls_shift/su_max 0.116
_refine_ls_shift/su_mean 0.046
_refine_ls_structure_factor_coef Fsqd
_refine_ls_weighting_details
; calc
[0.00000+1.00000exp(2.00(sin\q/\l)^2^)]/
[\s^2^(Fo^2^)+0.0000+0.0000*P+(0.0804P)^2^+0.0000sin\q/\l]
where P = 0.33333Fo^2^ + 0.66667Fc^2^
;
_refine_ls_weighting_scheme calc
_refine_ls_wR_factor_gt 0.1797
_refine_ls_wR_factor_ref 0.2445
_reflns_number_gt 2821
_reflns_number_total 8709
_reflns_threshold_expression >2sigma(I)
_cod_data_source_file C002870Csup1.cif
_cod_data_source_block cd29556
_cod_depositor_comments
;
The following automatic conversions were performed:

'_symmetry_cell_setting' value 'Monoclinic' changed to 'monoclinic'
according to /home/saulius/struct/CIF-dictionaries/cif_core.dic
dictionary named 'cif_core.dic' version 2.4.2 from 2011-04-26.

Automatic conversion script
Id: cif_fix_values 1891 2012-01-12 08:04:46Z andrius 
;
_cod_original_sg_symbol_H-M C2/c
_cod_database_code 7111623

loop_
_symmetry_equiv_pos_as_xyz
'x, y, z'
'-x, y, -z+1/2'
'x+1/2, y+1/2, z'
'-x+1/2, y+1/2, -z+1/2'
'-x, -y, -z'
'x, -y, z-1/2'
'-x+1/2, -y+1/2, -z'
'x+1/2, -y+1/2, z-1/2'

loop_
_atom_site_label
_atom_site_type_symbol
_atom_site_fract_x
_atom_site_fract_y
_atom_site_fract_z
_atom_site_U_iso_or_equiv
_atom_site_adp_type
_atom_site_occupancy
_atom_site_symmetry_multiplicity
_atom_site_calc_flag
_atom_site_refinement_flags
Sc1 Sc 0.40614(5) 0.62070(10) 0.58039(4) 0.0548(4) Uani 1 1 d .
N1 N 0.3372(2) 0.5769(4) 0.60648(16) 0.0580(14) Uani 1 1 d .
N2 N 0.3399(2) 0.6558(5) 0.52520(15) 0.0613(15) Uani 1 1 d .
N3 N 0.4483(2) 0.7247(4) 0.53582(15) 0.0618(14) Uani 1 1 d .
N4 N 0.4448(2) 0.7535(5) 0.63015(17) 0.0678(15) Uani 1 1 d .
N5 N 0.5422(3) 0.9911(6) 0.7131(2) 0.099(2) Uani 1 1 d .
N6 N 0.44893(19) 0.4809(4) 0.58540(15) 0.0604(14) Uani 1 1 d .
C1 C 0.2539(3) 0.4583(7) 0.6039(2) 0.107(3) Uani 1 1 d .
H1A H 0.2596 0.3735 0.6021 0.161 Uiso 1 1 calc R
H1B H 0.2167 0.4775 0.5900 0.161 Uiso 1 1 calc R
H1C H 0.2615 0.4814 0.6318 0.161 Uiso 1 1 calc R
C2 C 0.2912(3) 0.5241(6) 0.5846(2) 0.072(2) Uani 1 1 d .
C3 C 0.2744(3) 0.5254(6) 0.5415(2) 0.076(2) Uani 1 1 d .
H3 H 0.2456 0.4740 0.5296 0.091 Uiso 1 1 calc R
C4 C 0.2943(3) 0.5916(6) 0.5143(2) 0.0665(19) Uani 1 1 d .
C5 C 0.2594(3) 0.5874(7) 0.4715(2) 0.099(3) Uani 1 1 d .
H5A H 0.2503 0.6676 0.4619 0.148 Uiso 1 1 calc R
H5B H 0.2265 0.5437 0.4704 0.148 Uiso 1 1 calc R
H5C H 0.2790 0.5482 0.4549 0.148 Uiso 1 1 calc R
C6 C 0.3519(3) 0.7315(7) 0.4949(2) 0.088(2) Uani 1 1 d .
H6A H 0.3217 0.7862 0.4845 0.105 Uiso 1 1 calc R
H6B H 0.3558 0.6824 0.4725 0.105 Uiso 1 1 calc R
C7 C 0.4038(3) 0.8030(6) 0.5117(2) 0.077(2) Uani 1 1 d .
H7A H 0.4151 0.8388 0.4895 0.093 Uiso 1 1 calc R
H7B H 0.3968 0.8672 0.5287 0.093 Uiso 1 1 calc R
C11 C 0.3448(2) 0.5889(6) 0.6489(2) 0.0624(18) Uani 1 1 d .
C12 C 0.3255(2) 0.6932(6) 0.6636(2) 0.0645(18) Uani 1 1 d .
C13 C 0.3336(3) 0.7068(7) 0.7050(2) 0.084(2) Uani 1 1 d .
H13 H 0.3196 0.7740 0.7147 0.100 Uiso 1 1 calc R
C14 C 0.3621(3) 0.6226(8) 0.7319(2) 0.089(2) Uani 1 1 d .
H14 H 0.3683 0.6343 0.7596 0.106 Uiso 1 1 calc R
C15 C 0.3814(3) 0.5216(8) 0.7177(2) 0.087(2) Uani 1 1 d .
H15 H 0.4002 0.4647 0.7361 0.104 Uiso 1 1 calc R
C16 C 0.3734(3) 0.5020(7) 0.6762(2) 0.078(2) Uani 1 1 d .
C17 C 0.3937(4) 0.3863(8) 0.6622(2) 0.109(3) Uani 1 1 d .
H17 H 0.3861 0.3899 0.6326 0.131 Uiso 1 1 calc R
C18 C 0.3643(5) 0.2751(8) 0.6727(3) 0.172(5) Uani 1 1 d .
H18A H 0.3740 0.2651 0.7016 0.258 Uiso 1 1 calc R
H18B H 0.3752 0.2052 0.6606 0.258 Uiso 1 1 calc R
H18C H 0.3255 0.2856 0.6626 0.258 Uiso 1 1 calc R
C19 C 0.4552(4) 0.3727(9) 0.6799(3) 0.176(5) Uani 1 1 d .
H19A H 0.4734 0.4403 0.6721 0.264 Uiso 1 1 calc R
H19B H 0.4672 0.3004 0.6698 0.264 Uiso 1 1 calc R
H19C H 0.4638 0.3690 0.7089 0.264 Uiso 1 1 calc R
C20 C 0.2931(3) 0.7874(6) 0.6343(2) 0.075(2) Uani 1 1 d .
H20 H 0.3016 0.7772 0.6084 0.090 Uiso 1 1 calc R
C21 C 0.3084(3) 0.9155(6) 0.6487(2) 0.109(3) Uani 1 1 d .
H21A H 0.2980 0.9299 0.6732 0.164 Uiso 1 1 calc R
H21B H 0.2896 0.9709 0.6282 0.164 Uiso 1 1 calc R
H21C H 0.3471 0.9262 0.6539 0.164 Uiso 1 1 calc R
C22 C 0.2326(3) 0.7714(8) 0.6268(3) 0.133(4) Uani 1 1 d .
H22A H 0.2214 0.6984 0.6120 0.200 Uiso 1 1 calc R
H22B H 0.2139 0.8381 0.6114 0.200 Uiso 1 1 calc R
H22C H 0.2238 0.7675 0.6522 0.200 Uiso 1 1 calc R
C31 C 0.4976(3) 0.7979(6) 0.5523(2) 0.089(2) Uani 1 1 d .
H31A H 0.5107 0.8278 0.5305 0.133 Uiso 1 1 calc R
H31B H 0.5254 0.7494 0.5699 0.133 Uiso 1 1 calc R
H31C H 0.4889 0.8640 0.5673 0.133 Uiso 1 1 calc R
C32 C 0.4624(3) 0.6308(6) 0.5100(2) 0.084(2) Uani 1 1 d .
H32A H 0.4317 0.5785 0.5001 0.126 Uiso 1 1 calc R
H32B H 0.4930 0.5852 0.5257 0.126 Uiso 1 1 calc R
H32C H 0.4718 0.6677 0.4876 0.126 Uiso 1 1 calc R
C33 C 0.4391(3) 0.8734(8) 0.6265(2) 0.084(2) Uani 1 1 d .
H33 H 0.4122 0.9027 0.6045 0.101 Uiso 1 1 calc R
C34 C 0.4695(3) 0.9550(7) 0.6527(2) 0.084(2) Uani 1 1 d .
H34 H 0.4633 1.0367 0.6480 0.101 Uiso 1 1 calc R
C35 C 0.5100(3) 0.9164(7) 0.6863(3) 0.079(2) Uani 1 1 d .
C36 C 0.5147(3) 0.7930(7) 0.6915(2) 0.087(2) Uani 1 1 d .
H36 H 0.5395 0.7610 0.7143 0.104 Uiso 1 1 calc R
C37 C 0.4827(3) 0.7188(7) 0.6631(3) 0.088(2) Uani 1 1 d .
H37 H 0.4880 0.6367 0.6672 0.106 Uiso 1 1 calc R
C38 C 0.5831(3) 0.9484(7) 0.7491(2) 0.108(3) Uani 1 1 d .
H38A H 0.5669 0.8905 0.7630 0.161 Uiso 1 1 calc R
H38B H 0.5967 1.0148 0.7669 0.161 Uiso 1 1 calc R
H38C H 0.6128 0.9118 0.7412 0.161 Uiso 1 1 calc R
C39 C 0.5403(4) 1.1192(7) 0.7060(3) 0.156(4) Uani 1 1 d .
H39A H 0.5441 1.1349 0.6794 0.234 Uiso 1 1 calc R
H39B H 0.5695 1.1574 0.7258 0.234 Uiso 1 1 calc R
H39C H 0.5059 1.1504 0.7080 0.234 Uiso 1 1 calc R
C40 C 0.4726(2) 0.3732(6) 0.58301(18) 0.0565(16) Uani 1 1 d .
C41 C 0.4428(3) 0.2728(6) 0.5630(2) 0.0642(18) Uani 1 1 d .
C42 C 0.4682(3) 0.1646(6) 0.5603(2) 0.078(2) Uani 1 1 d .
H42 H 0.4473 0.1010 0.5468 0.094 Uiso 1 1 calc R
C43 C 0.5234(3) 0.1483(6) 0.5772(2) 0.085(2) Uani 1 1 d .
H43 H 0.5400 0.0751 0.5751 0.102 Uiso 1 1 calc R
C44 C 0.5533(3) 0.2440(6) 0.5972(2) 0.077(2) Uani 1 1 d .
H44 H 0.5907 0.2343 0.6086 0.093 Uiso 1 1 calc R
C45 C 0.5297(3) 0.3550(5) 0.60110(19) 0.0602(17) Uani 1 1 d .
C46 C 0.5654(3) 0.4573(6) 0.6225(2) 0.079(2) Uani 1 1 d .
H46 H 0.5409 0.5233 0.6247 0.094 Uiso 1 1 calc R
C47 C 0.5995(3) 0.4275(8) 0.6654(2) 0.120(3) Uani 1 1 d .
H47A H 0.5759 0.4011 0.6812 0.180 Uiso 1 1 calc R
H47B H 0.6191 0.4977 0.6776 0.180 Uiso 1 1 calc R
H47C H 0.6250 0.3649 0.6644 0.180 Uiso 1 1 calc R
C48 C 0.6028(3) 0.5040(7) 0.5971(2) 0.101(3) Uani 1 1 d .
H48A H 0.6243 0.4390 0.5914 0.151 Uiso 1 1 calc R
H48B H 0.6265 0.5651 0.6120 0.151 Uiso 1 1 calc R
H48C H 0.5807 0.5369 0.5721 0.151 Uiso 1 1 calc R
C49 C 0.3823(3) 0.2857(6) 0.5431(2) 0.081(2) Uani 1 1 d .
H49 H 0.3705 0.3585 0.5543 0.097 Uiso 1 1 calc R
C50 C 0.3703(3) 0.3045(9) 0.4994(3) 0.137(4) Uani 1 1 d .
H50A H 0.3902 0.3731 0.4942 0.205 Uiso 1 1 calc R
H50B H 0.3318 0.3179 0.4883 0.205 Uiso 1 1 calc R
H50C H 0.3811 0.2348 0.4870 0.205 Uiso 1 1 calc R
C51 C 0.3470(3) 0.1829(8) 0.5516(3) 0.148(4) Uani 1 1 d .
H51A H 0.3093 0.1980 0.5378 0.222 Uiso 1 1 calc R
H51B H 0.3513 0.1775 0.5802 0.222 Uiso 1 1 calc R
H51C H 0.3582 0.1088 0.5421 0.222 Uiso 1 1 calc R
C52 C 0.2278(6) 0.3620(13) 0.7123(4) 0.209(6) Uiso 1 1 d D
C53 C 0.2168(5) 0.4773(12) 0.7124(4) 0.219(6) Uiso 1 1 d D
H53 H 0.2385 0.5311 0.7306 0.262 Uiso 1 1 calc R
C54 C 0.1693(6) 0.5122(12) 0.6824(5) 0.222(6) Uiso 1 1 d D
H54 H 0.1594 0.5926 0.6813 0.266 Uiso 1 1 calc R
C55 C 0.1361(6) 0.4337(14) 0.6541(4) 0.227(6) Uiso 1 1 d D
H55 H 0.1053 0.4571 0.6339 0.272 Uiso 1 1 calc R
C56 C 0.1544(7) 0.3206(14) 0.6601(5) 0.261(8) Uiso 1 1 d D
H56 H 0.1314 0.2639 0.6442 0.314 Uiso 1 1 calc R
C57 C 0.2001(5) 0.2749(11) 0.6848(4) 0.204(5) Uiso 1 1 d D
H57 H 0.2118 0.1962 0.6839 0.245 Uiso 1 1 calc R
C58 C 0.2737(7) 0.3078(17) 0.7387(6) 0.396(13) Uiso 1 1 d D
H58A H 0.2818 0.2343 0.7269 0.595 Uiso 1 1 calc R
H58B H 0.2662 0.2910 0.7640 0.595 Uiso 1 1 calc R
H58C H 0.3044 0.3610 0.7430 0.595 Uiso 1 1 calc R

loop_
_atom_site_aniso_label
_atom_site_aniso_U_11
_atom_site_aniso_U_22
_atom_site_aniso_U_33
_atom_site_aniso_U_23
_atom_site_aniso_U_13
_atom_site_aniso_U_12
Sc1 0.0584(7) 0.0494(7) 0.0561(8) 0.0026(7) 0.0152(6) 0.0069(6)
N1 0.064(4) 0.062(3) 0.051(4) 0.006(3) 0.021(3) 0.009(3)
N2 0.067(4) 0.069(4) 0.048(3) 0.015(3) 0.017(3) 0.017(3)
N3 0.080(4) 0.057(3) 0.055(4) -0.002(3) 0.029(3) 0.007(3)
N4 0.078(4) 0.069(4) 0.056(4) -0.012(3) 0.019(3) 0.002(3)
N5 0.117(5) 0.071(5) 0.090(5) -0.016(4) -0.005(4) 0.002(4)
N6 0.065(3) 0.043(3) 0.074(4) 0.000(3) 0.021(3) 0.010(3)
C1 0.083(6) 0.146(8) 0.097(6) 0.010(6) 0.031(5) -0.030(5)
C2 0.063(5) 0.076(5) 0.085(6) -0.004(4) 0.032(5) 0.003(4)
C3 0.068(5) 0.086(5) 0.070(5) -0.008(4) 0.011(4) -0.008(4)
C4 0.061(5) 0.083(5) 0.052(5) -0.001(4) 0.008(4) 0.010(4)
C5 0.094(6) 0.119(7) 0.071(6) 0.006(5) 0.000(5) 0.003(5)
C6 0.086(6) 0.099(6) 0.073(5) 0.014(5) 0.013(5) 0.019(5)
C7 0.111(6) 0.063(5) 0.065(5) 0.015(4) 0.038(5) 0.010(5)
C11 0.059(4) 0.068(5) 0.066(5) 0.013(4) 0.027(4) 0.007(3)
C12 0.051(4) 0.081(5) 0.061(5) 0.009(4) 0.014(4) 0.008(4)
C13 0.095(6) 0.097(6) 0.062(5) 0.003(5) 0.026(5) 0.001(5)
C14 0.099(6) 0.106(6) 0.057(5) 0.008(5) 0.014(4) -0.007(5)
C15 0.089(6) 0.107(7) 0.067(6) 0.040(5) 0.026(5) 0.014(5)
C16 0.078(5) 0.091(6) 0.073(6) 0.027(5) 0.035(4) 0.017(4)
C17 0.148(8) 0.103(7) 0.092(6) 0.042(6) 0.058(6) 0.063(6)
C18 0.249(13) 0.090(7) 0.181(11) 0.022(7) 0.066(10) 0.037(8)
C19 0.160(10) 0.149(9) 0.242(13) 0.105(9) 0.094(9) 0.084(8)
C20 0.067(5) 0.085(6) 0.076(5) 0.006(4) 0.027(4) 0.021(4)
C21 0.133(7) 0.085(6) 0.111(7) 0.004(5) 0.035(6) 0.032(5)
C22 0.092(7) 0.161(9) 0.141(9) 0.050(7) 0.021(6) 0.036(6)
C31 0.086(5) 0.096(6) 0.094(6) -0.022(5) 0.044(5) -0.030(5)
C32 0.093(5) 0.081(5) 0.085(5) -0.005(5) 0.038(4) 0.005(4)
C33 0.101(6) 0.091(6) 0.064(5) 0.001(5) 0.029(4) 0.021(5)
C34 0.110(6) 0.067(5) 0.071(6) -0.014(5) 0.018(5) 0.013(5)
C35 0.097(6) 0.061(5) 0.082(6) -0.008(4) 0.028(5) 0.014(4)
C36 0.090(6) 0.077(6) 0.085(6) 0.003(5) 0.011(5) 0.005(5)
C37 0.115(7) 0.070(5) 0.087(6) 0.007(5) 0.042(6) 0.011(5)
C38 0.115(7) 0.122(7) 0.071(6) -0.011(5) 0.000(5) 0.008(5)
C39 0.190(10) 0.067(6) 0.161(10) -0.029(6) -0.035(8) 0.016(6)
C40 0.065(4) 0.049(4) 0.061(4) 0.002(4) 0.026(3) 0.002(4)
C41 0.070(5) 0.048(4) 0.075(5) 0.001(4) 0.021(4) -0.002(4)
C42 0.094(6) 0.048(4) 0.095(6) -0.003(4) 0.030(5) -0.005(4)
C43 0.099(6) 0.055(5) 0.100(6) 0.004(4) 0.026(5) 0.016(4)
C44 0.071(5) 0.075(5) 0.080(5) 0.001(4) 0.012(4) 0.019(4)
C45 0.067(4) 0.051(4) 0.066(4) -0.001(3) 0.025(4) 0.012(3)
C46 0.072(5) 0.083(5) 0.079(6) -0.027(4) 0.018(4) 0.013(4)
C47 0.134(7) 0.153(8) 0.064(6) -0.033(6) 0.011(5) -0.026(6)
C48 0.102(6) 0.093(6) 0.107(7) -0.014(5) 0.028(5) -0.017(5)
C49 0.084(6) 0.068(5) 0.088(6) -0.010(4) 0.019(5) -0.004(4)
C50 0.093(7) 0.169(9) 0.128(9) 0.019(8) -0.004(6) 0.003(6)
C51 0.095(7) 0.130(8) 0.225(12) 0.013(8) 0.057(7) -0.039(6)

loop_
_atom_type_symbol
_atom_type_description
_atom_type_scat_dispersion_real
_atom_type_scat_dispersion_imag
_atom_type_scat_source
C C 0.0033 0.0016 'International Tables Vol C Tables 4.2.6.8 and 6.1.1.4'
H H 0.0000 0.0000 'International Tables Vol C Tables 4.2.6.8 and 6.1.1.4'
N N 0.0061 0.0033 'International Tables Vol C Tables 4.2.6.8 and 6.1.1.4'
Sc Sc 0.2519 0.3716 'International Tables Vol C Tables 4.2.6.8 and 6.1.1.4'

loop_
_geom_angle_atom_site_label_1
_geom_angle_atom_site_label_2
_geom_angle_atom_site_label_3
_geom_angle
N6 Sc1 N2 120.9(2)
N6 Sc1 N1 106.34(19)
N2 Sc1 N1 83.3(2)
N6 Sc1 N4 110.5(2)
N2 Sc1 N4 127.2(2)
N1 Sc1 N4 93.8(2)
N6 Sc1 N3 96.3(2)
N2 Sc1 N3 74.6(2)
N1 Sc1 N3 154.35(18)
N4 Sc1 N3 89.28(19)
C2 N1 C11 117.8(6)
C2 N1 Sc1 122.2(4)
C11 N1 Sc1 119.4(4)
C4 N2 C6 117.1(6)
C4 N2 Sc1 123.4(4)
C6 N2 Sc1 117.7(4)
C31 N3 C32 107.5(5)
C31 N3 C7 109.1(5)
C32 N3 C7 110.7(5)
C31 N3 Sc1 120.4(4)
C32 N3 Sc1 105.4(4)
C7 N3 Sc1 103.5(4)
C37 N4 C33 113.7(6)
C37 N4 Sc1 121.0(5)
C33 N4 Sc1 124.3(5)
C35 N5 C39 120.7(7)
C35 N5 C38 122.5(7)
C39 N5 C38 116.6(7)
C40 N6 Sc1 169.6(5)
C2 C1 H1A 109.5
C2 C1 H1B 109.5
H1A C1 H1B 109.5
C2 C1 H1C 109.5
H1A C1 H1C 109.5
H1B C1 H1C 109.5
N1 C2 C3 122.9(6)
N1 C2 C1 122.2(7)
C3 C2 C1 114.8(7)
C4 C3 C2 130.0(7)
C4 C3 H3 115.0
C2 C3 H3 115.0
N2 C4 C3 123.3(6)
N2 C4 C5 122.2(7)
C3 C4 C5 114.5(7)
C4 C5 H5A 109.5
C4 C5 H5B 109.5
H5A C5 H5B 109.5
C4 C5 H5C 109.4
H5A C5 H5C 109.5
H5B C5 H5C 109.5
N2 C6 C7 111.6(6)
N2 C6 H6A 109.3
C7 C6 H6A 109.3
N2 C6 H6B 109.3
C7 C6 H6B 109.3
H6A C6 H6B 107.9
N3 C7 C6 110.8(5)
N3 C7 H7A 109.4
C6 C7 H7A 109.5
N3 C7 H7B 109.5
C6 C7 H7B 109.5
H7A C7 H7B 108.1
C16 C11 C12 119.9(7)
C16 C11 N1 121.2(6)
C12 C11 N1 118.8(6)
C13 C12 C11 119.2(7)
C13 C12 C20 120.0(7)
C11 C12 C20 120.7(6)
C14 C13 C12 121.0(8)
C14 C13 H13 119.5
C12 C13 H13 119.5
C15 C14 C13 119.8(7)
C15 C14 H14 120.1
C13 C14 H14 120.1
C14 C15 C16 121.6(7)
C14 C15 H15 119.2
C16 C15 H15 119.2
C15 C16 C11 118.3(7)
C15 C16 C17 119.4(7)
C11 C16 C17 122.3(7)
C16 C17 C19 111.0(8)
C16 C17 C18 112.4(7)
C19 C17 C18 109.8(7)
C16 C17 H17 107.9
C19 C17 H17 107.8
C18 C17 H17 107.8
C17 C18 H18A 109.4
C17 C18 H18B 109.6
H18A C18 H18B 109.5
C17 C18 H18C 109.4
H18A C18 H18C 109.5
H18B C18 H18C 109.5
C17 C19 H19A 109.5
C17 C19 H19B 109.5
H19A C19 H19B 109.5
C17 C19 H19C 109.4
H19A C19 H19C 109.5
H19B C19 H19C 109.5
C22 C20 C21 109.0(6)
C22 C20 C12 112.0(6)
C21 C20 C12 112.7(6)
C22 C20 H20 107.6
C21 C20 H20 107.7
C12 C20 H20 107.7
C20 C21 H21A 109.5
C20 C21 H21B 109.5
H21A C21 H21B 109.5
C20 C21 H21C 109.4
H21A C21 H21C 109.5
H21B C21 H21C 109.5
C20 C22 H22A 109.5
C20 C22 H22B 109.5
H22A C22 H22B 109.5
C20 C22 H22C 109.4
H22A C22 H22C 109.5
H22B C22 H22C 109.5
N3 C31 H31A 109.5
N3 C31 H31B 109.5
H31A C31 H31B 109.5
N3 C31 H31C 109.4
H31A C31 H31C 109.5
H31B C31 H31C 109.5
N3 C32 H32A 109.5
N3 C32 H32B 109.5
H32A C32 H32B 109.5
N3 C32 H32C 109.4
H32A C32 H32C 109.5
H32B C32 H32C 109.5
N4 C33 C34 125.1(7)
N4 C33 H33 117.5
C34 C33 H33 117.4
C33 C34 C35 120.0(7)
C33 C34 H34 120.0
C35 C34 H34 120.0
N5 C35 C36 120.8(8)
N5 C35 C34 123.5(7)
C36 C35 C34 115.6(8)
C37 C36 C35 119.6(8)
C37 C36 H36 120.2
C35 C36 H36 120.2
N4 C37 C36 125.8(7)
N4 C37 H37 117.1
C36 C37 H37 117.1
N5 C38 H38A 109.5
N5 C38 H38B 109.5
H38A C38 H38B 109.5
N5 C38 H38C 109.5
H38A C38 H38C 109.5
H38B C38 H38C 109.5
N5 C39 H39A 109.6
N5 C39 H39B 109.4
H39A C39 H39B 109.5
N5 C39 H39C 109.4
H39A C39 H39C 109.5
H39B C39 H39C 109.5
N6 C40 C41 122.6(6)
N6 C40 C45 121.0(6)
C41 C40 C45 116.3(6)
C42 C41 C40 121.4(6)
C42 C41 C49 119.4(6)
C40 C41 C49 119.2(6)
C43 C42 C41 122.0(7)
C43 C42 H42 119.0
C41 C42 H42 119.0
C42 C43 C44 117.8(7)
C42 C43 H43 121.1
C44 C43 H43 121.1
C43 C44 C45 122.6(7)
C43 C44 H44 118.7
C45 C44 H44 118.7
C44 C45 C40 119.8(6)
C44 C45 C46 119.7(6)
C40 C45 C46 120.4(5)
C45 C46 C47 114.2(6)
C45 C46 C48 111.1(6)
C47 C46 C48 110.0(6)
C45 C46 H46 107.1
C47 C46 H46 107.0
C48 C46 H46 107.1
C46 C47 H47A 109.5
C46 C47 H47B 109.5
H47A C47 H47B 109.5
C46 C47 H47C 109.4
H47A C47 H47C 109.5
H47B C47 H47C 109.5
C46 C48 H48A 109.5
C46 C48 H48B 109.5
H48A C48 H48B 109.5
C46 C48 H48C 109.5
H48A C48 H48C 109.5
H48B C48 H48C 109.5
C50 C49 C41 112.2(6)
C50 C49 C51 109.6(7)
C41 C49 C51 114.8(7)
C50 C49 H49 106.6
C41 C49 H49 106.6
C51 C49 H49 106.6
C49 C50 H50A 109.5
C49 C50 H50B 109.5
H50A C50 H50B 109.5
C49 C50 H50C 109.4
H50A C50 H50C 109.5
H50B C50 H50C 109.5
C49 C51 H51A 109.5
C49 C51 H51B 109.5
H51A C51 H51B 109.5
C49 C51 H51C 109.5
H51A C51 H51C 109.5
H51B C51 H51C 109.5
C53 C52 C57 127.6(14)
C53 C52 C58 124.0(14)
C57 C52 C58 108.2(12)
C52 C53 C54 114.1(13)
C52 C53 H53 123.0
C54 C53 H53 123.0
C55 C54 C53 124.5(13)
C55 C54 H54 117.8
C53 C54 H54 117.8
C56 C55 C54 111.2(13)
C56 C55 H55 124.5
C54 C55 H55 124.3
C57 C56 C55 131.3(15)
C57 C56 H56 114.3
C55 C56 H56 114.3
C56 C57 C52 110.6(12)
C56 C57 H57 124.7
C52 C57 H57 124.7
C52 C58 H58A 110.6
C52 C58 H58B 110.9
H58A C58 H58B 108.3
C52 C58 H58C 110.5
H58A C58 H58C 108.3
H58B C58 H58C 108.2

loop_
_geom_bond_atom_site_label_1
_geom_bond_atom_site_label_2
_geom_bond_distance
Sc1 N6 1.881(5)
Sc1 N2 2.198(5)
Sc1 N1 2.232(5)
Sc1 N4 2.271(5)
Sc1 N3 2.396(5)
N1 C2 1.341(8)
N1 C11 1.424(7)
N2 C4 1.327(7)
N2 C6 1.437(8)
N3 C31 1.473(7)
N3 C32 1.478(7)
N3 C7 1.488(7)
N4 C37 1.327(8)
N4 C33 1.347(8)
N5 C35 1.341(8)
N5 C39 1.448(9)
N5 C38 1.461(8)
N6 C40 1.357(7)
C1 C2 1.489(9)
C1 H1A 0.9600
C1 H1B 0.9600
C1 H1C 0.9600
C2 C3 1.427(9)
C3 C4 1.390(9)
C3 H3 0.9300
C4 C5 1.494(8)
C5 H5A 0.9600
C5 H5B 0.9600
C5 H5C 0.9600
C6 C7 1.514(8)
C6 H6A 0.9700
C6 H6B 0.9700
C7 H7A 0.9700
C7 H7B 0.9700
C11 C16 1.405(8)
C11 C12 1.408(8)
C12 C13 1.388(8)
C12 C20 1.529(8)
C13 C14 1.374(9)
C13 H13 0.9300
C14 C15 1.369(9)
C14 H14 0.9300
C15 C16 1.400(9)
C15 H15 0.9300
C16 C17 1.516(10)
C17 C19 1.524(11)
C17 C18 1.541(11)
C17 H17 0.9800
C18 H18A 0.9600
C18 H18B 0.9600
C18 H18C 0.9600
C19 H19A 0.9600
C19 H19B 0.9600
C19 H19C 0.9600
C20 C22 1.500(9)
C20 C21 1.526(9)
C20 H20 0.9800
C21 H21A 0.9600
C21 H21B 0.9600
C21 H21C 0.9600
C22 H22A 0.9600
C22 H22B 0.9600
C22 H22C 0.9600
C31 H31A 0.9600
C31 H31B 0.9600
C31 H31C 0.9600
C32 H32A 0.9600
C32 H32B 0.9600
C32 H32C 0.9600
C33 C34 1.361(9)
C33 H33 0.9300
C34 C35 1.389(9)
C34 H34 0.9300
C35 C36 1.389(9)
C36 C37 1.365(9)
C36 H36 0.9300
C37 H37 0.9300
C38 H38A 0.9600
C38 H38B 0.9600
C38 H38C 0.9600
C39 H39A 0.9600
C39 H39B 0.9600
C39 H39C 0.9600
C40 C41 1.421(8)
C40 C45 1.428(8)
C41 C42 1.383(8)
C41 C49 1.510(8)
C42 C43 1.377(8)
C42 H42 0.9300
C43 C44 1.381(8)
C43 H43 0.9300
C44 C45 1.397(8)
C44 H44 0.9300
C45 C46 1.516(8)
C46 C47 1.528(9)
C46 C48 1.548(9)
C46 H46 0.9800
C47 H47A 0.9600
C47 H47B 0.9600
C47 H47C 0.9600
C48 H48A 0.9600
C48 H48B 0.9600
C48 H48C 0.9600
C49 C50 1.461(10)
C49 C51 1.534(9)
C49 H49 0.9800
C50 H50A 0.9600
C50 H50B 0.9600
C50 H50C 0.9600
C51 H51A 0.9600
C51 H51B 0.9600
C51 H51C 0.9600
C52 C53 1.316(12)
C52 C57 1.401(12)
C52 C58 1.404(13)
C53 C54 1.409(12)
C53 H53 0.9300
C54 C55 1.406(13)
C54 H54 0.9300
C55 C56 1.341(13)
C55 H55 0.9300
C56 C57 1.337(13)
C56 H56 0.9300
C57 H57 0.9300
C58 H58A 0.9709
C58 H58B 0.9712
C58 H58C 0.9708

loop_
_geom_torsion_atom_site_label_1
_geom_torsion_atom_site_label_2
_geom_torsion_atom_site_label_3
_geom_torsion_atom_site_label_4
_geom_torsion
N6 Sc1 N1 C2 -85.2(5)
N2 Sc1 N1 C2 35.1(5)
N4 Sc1 N1 C2 162.1(5)
N3 Sc1 N1 C2 65.8(7)
N6 Sc1 N1 C11 85.5(5)
N2 Sc1 N1 C11 -154.2(5)
N4 Sc1 N1 C11 -27.2(5)
N3 Sc1 N1 C11 -123.5(5)
N6 Sc1 N2 C4 68.3(5)
N1 Sc1 N2 C4 -36.8(5)
N4 Sc1 N2 C4 -126.6(5)
N3 Sc1 N2 C4 156.4(5)
N6 Sc1 N2 C6 -96.1(5)
N1 Sc1 N2 C6 158.8(5)
N4 Sc1 N2 C6 69.0(5)
N3 Sc1 N2 C6 -8.0(5)
N6 Sc1 N3 C31 -87.1(5)
N2 Sc1 N3 C31 152.5(5)
N1 Sc1 N3 C31 120.8(6)
N4 Sc1 N3 C31 23.4(5)
N6 Sc1 N3 C32 34.4(4)
N2 Sc1 N3 C32 -86.0(4)
N1 Sc1 N3 C32 -117.7(5)
N4 Sc1 N3 C32 144.9(4)
N6 Sc1 N3 C7 150.8(4)
N2 Sc1 N3 C7 30.4(4)
N1 Sc1 N3 C7 -1.3(7)
N4 Sc1 N3 C7 -98.7(4)
N6 Sc1 N4 C37 -17.2(6)
N2 Sc1 N4 C37 176.4(5)
N1 Sc1 N4 C37 91.8(5)
N3 Sc1 N4 C37 -113.7(5)
N6 Sc1 N4 C33 151.3(5)
N2 Sc1 N4 C33 -15.1(6)
N1 Sc1 N4 C33 -99.7(5)
N3 Sc1 N4 C33 54.8(6)
N2 Sc1 N6 C40 -13(3)
N1 Sc1 N6 C40 79(2)
N4 Sc1 N6 C40 179(9)
N3 Sc1 N6 C40 -89(2)
C11 N1 C2 C3 168.8(6)
Sc1 N1 C2 C3 -20.4(9)
C11 N1 C2 C1 -11.9(9)
Sc1 N1 C2 C1 158.9(5)
N1 C2 C3 C4 -11.2(12)
C1 C2 C3 C4 169.4(7)
C6 N2 C4 C3 -172.4(6)
Sc1 N2 C4 C3 23.1(9)
C6 N2 C4 C5 6.0(9)
Sc1 N2 C4 C5 -158.5(5)
C2 C3 C4 N2 10.1(12)
C2 C3 C4 C5 -168.4(7)
C4 N2 C6 C7 177.9(6)
Sc1 N2 C6 C7 -16.7(7)
C31 N3 C7 C6 -178.8(5)
C32 N3 C7 C6 63.0(7)
Sc1 N3 C7 C6 -49.5(6)
N2 C6 C7 N3 46.5(8)
C2 N1 C11 C16 93.2(7)
Sc1 N1 C11 C16 -77.9(7)
C2 N1 C11 C12 -90.1(7)
Sc1 N1 C11 C12 98.8(6)
C16 C11 C12 C13 -2.0(10)
N1 C11 C12 C13 -178.7(6)
C16 C11 C12 C20 -178.6(6)
N1 C11 C12 C20 4.7(9)
C11 C12 C13 C14 2.7(11)
C20 C12 C13 C14 179.3(6)
C12 C13 C14 C15 -2.1(11)
C13 C14 C15 C16 0.8(12)
C14 C15 C16 C11 -0.2(11)
C14 C15 C16 C17 -177.6(7)
C12 C11 C16 C15 0.8(10)
N1 C11 C16 C15 177.4(6)
C12 C11 C16 C17 178.1(7)
N1 C11 C16 C17 -5.2(10)
C15 C16 C17 C19 -59.6(9)
C11 C16 C17 C19 123.1(8)
C15 C16 C17 C18 63.7(11)
C11 C16 C17 C18 -113.5(8)
C13 C12 C20 C22 -80.0(9)
C11 C12 C20 C22 96.6(8)
C13 C12 C20 C21 43.4(9)
C11 C12 C20 C21 -140.0(6)
C37 N4 C33 C34 2.2(10)
Sc1 N4 C33 C34 -167.1(5)
N4 C33 C34 C35 -0.5(12)
C39 N5 C35 C36 175.0(8)
C38 N5 C35 C36 -0.7(12)
C39 N5 C35 C34 -6.6(12)
C38 N5 C35 C34 177.7(7)
C33 C34 C35 N5 179.1(7)
C33 C34 C35 C36 -2.5(11)
N5 C35 C36 C37 -177.8(7)
C34 C35 C36 C37 3.7(11)
C33 N4 C37 C36 -0.8(11)
Sc1 N4 C37 C36 168.9(6)
C35 C36 C37 N4 -2.2(12)
Sc1 N6 C40 C41 -22(3)
Sc1 N6 C40 C45 158(2)
N6 C40 C41 C42 178.8(6)
C45 C40 C41 C42 -1.6(9)
N6 C40 C41 C49 0.6(9)
C45 C40 C41 C49 -179.9(6)
C40 C41 C42 C43 0.4(11)
C49 C41 C42 C43 178.6(7)
C41 C42 C43 C44 0.3(11)
C42 C43 C44 C45 0.2(11)
C43 C44 C45 C40 -1.5(10)
C43 C44 C45 C46 -178.2(7)
N6 C40 C45 C44 -178.3(6)
C41 C40 C45 C44 2.1(9)
N6 C40 C45 C46 -1.7(9)
C41 C40 C45 C46 178.8(6)
C44 C45 C46 C47 -55.4(9)
C40 C45 C46 C47 128.0(7)
C44 C45 C46 C48 69.7(8)
C40 C45 C46 C48 -106.9(7)
C42 C41 C49 C50 -78.7(9)
C40 C41 C49 C50 99.5(8)
C42 C41 C49 C51 47.3(10)
C40 C41 C49 C51 -134.5(7)
C57 C52 C53 C54 4(3)
C58 C52 C53 C54 178.3(17)
C52 C53 C54 C55 -1(2)
C53 C54 C55 C56 2(2)
C54 C55 C56 C57 -7(3)
C55 C56 C57 C52 10(3)
C53 C52 C57 C56 -8(3)
C58 C52 C57 C56 177.1(16)
